data_7121257
loop_
_publ_author_name
'Yu, Lemao'
'Zhong, Yuan'
'Yu, Jicong'
'Gan, Lu'
'Cai, Zhengjun'
'Wang, Rui'
'Jiang, Xianxing'

_publ_section_title
;
 Highly diastereoselective oxa-[3+3] cyclization with C,N-cyclic
 azomethine imines via the copper-catalyzed aerobic oxygenated C[double
 bond, length as m-dash]C bond of indoles.
;
_journal_issue 19
_journal_name_full 'Chemical communications (Cambridge, England)'
_journal_page_first 2353
_journal_page_last 2356
_journal_paper_doi 10.1039/c7cc09640b
_journal_volume 54
_journal_year 2018
_chemical_formula_moiety 'C32 H30 Cl N3 O3 S'
_chemical_formula_sum 'C32 H30 Cl N3 O3 S'
_chemical_formula_weight 572.10
_space_group_crystal_system monoclinic
_space_group_IT_number 4
_space_group_name_Hall 'P 2yb'
_space_group_name_H-M_alt 'P 1 21 1'
_symmetry_space_group_name_Hall 'P 2yb'
_symmetry_space_group_name_H-M 'P 1 21 1'
_atom_sites_solution_hydrogens geom
_atom_sites_solution_primary direct
_audit_creation_date 2017-11-06
_audit_creation_method
;
Olex2 1.2
(compiled 2017.08.10 svn.r3458 for OlexSys, GUI svn.r5381)
;
_audit_update_record
;
2017-11-06 deposited with the CCDC.
2018-02-07 downloaded from the CCDC.
;
_cell_angle_alpha 90.0
_cell_angle_beta 94.876(5)
_cell_angle_gamma 90.0
_cell_formula_units_Z 4
_cell_length_a 8.6912(5)
_cell_length_b 27.8849(16)
_cell_length_c 11.4280(6)
_cell_measurement_reflns_used 9559
_cell_measurement_temperature 100
_cell_measurement_theta_max 72.2480
_cell_measurement_theta_min 3.1550
_cell_volume 2759.6(3)
_computing_cell_refinement 'CrysAlisPro 1.171.38.41 (Rigaku OD, 2015)'
_computing_data_collection 'CrysAlisPro 1.171.38.41 (Rigaku OD, 2015)'
_computing_data_reduction 'CrysAlisPro 1.171.38.41 (Rigaku OD, 2015)'
_computing_molecular_graphics 'Olex2 (Dolomanov et al., 2009)'
_computing_publication_material 'Olex2 (Dolomanov et al., 2009)'
_computing_structure_refinement 'ShelXL (Sheldrick, 2015)'
_computing_structure_solution 'XS (Sheldrick, 2008)'
_diffrn_ambient_temperature 100
_diffrn_detector 'CCD plate'
_diffrn_detector_area_resol_mean 8.2417
_diffrn_detector_type Onyx
_diffrn_measured_fraction_theta_full 0.998
_diffrn_measured_fraction_theta_max 0.998
_diffrn_measurement_details
;
List of Runs (angles in degrees, time in seconds):

  # Type    Start    End  Width  t~exp~   \w     \q     \k     \f   Frames
#--------------------------------------------------------------------------
  1  \w    -20.00  64.00   1.00    3.00    --   44.52 -37.00-120.00   84
  2  \w     76.00 102.00   1.00   10.00    --  100.00  45.00-150.00   26
  3  \w     75.00 112.00   1.00    3.00    --   44.52 125.00-120.00   37
  4  \w     25.00  56.00   1.00   10.00    --  100.00 -94.00 -30.00   31
  5  \w     57.00 127.00   1.00   10.00    --  100.00 -61.00-150.00   70
  6  \w     75.00 144.00   1.00   10.00    --  100.00  30.00  30.00   69
  7  \w     78.00 117.00   1.00    3.00    --   44.52 125.00 -30.00   39
  8  \w     74.00 100.00   1.00    3.00    --   44.52 125.00 -90.00   26
  9  \w     70.00 158.00   1.00   10.00    --  100.00  77.00  60.00   88
 10  \w     34.00 124.00   1.00   10.00    --  100.00 -77.00 120.00   90
 11  \w    -93.00 -66.00   1.00   10.00    --  -90.00 -61.00 150.00   27
 12  \w   -154.00-118.00   1.00   10.00    --  -90.00 -61.00 150.00   36
 13  \w   -161.00-136.00   1.00   10.00    --  -90.00 -94.00 120.00   25
;
_diffrn_measurement_device 'four-circle diffractometer'
_diffrn_measurement_device_type 'Xcalibur, Onyx, Nova'
_diffrn_measurement_method '\w scans'
_diffrn_orient_matrix_type 'CrysAlisPro convention (1999,Acta A55,543-557)'
_diffrn_orient_matrix_UB_11 -0.1769111000
_diffrn_orient_matrix_UB_12 0.0060999000
_diffrn_orient_matrix_UB_13 -0.0128632000
_diffrn_orient_matrix_UB_21 0.0169151000
_diffrn_orient_matrix_UB_22 0.0495194000
_diffrn_orient_matrix_UB_23 0.0594157000
_diffrn_orient_matrix_UB_31 0.0103898000
_diffrn_orient_matrix_UB_32 0.0236493000
_diffrn_orient_matrix_UB_33 -0.1208419000
_diffrn_radiation_monochromator mirror
_diffrn_radiation_probe x-ray
_diffrn_radiation_type CuK\a
_diffrn_radiation_wavelength 1.54184
_diffrn_reflns_av_R_equivalents 0.0348
_diffrn_reflns_av_unetI/netI 0.0321
_diffrn_reflns_Laue_measured_fraction_full 0.998
_diffrn_reflns_Laue_measured_fraction_max 0.998
_diffrn_reflns_limit_h_max 10
_diffrn_reflns_limit_h_min -10
_diffrn_reflns_limit_k_max 32
_diffrn_reflns_limit_k_min -33
_diffrn_reflns_limit_l_max 10
_diffrn_reflns_limit_l_min -13
_diffrn_reflns_number 11648
_diffrn_reflns_point_group_measured_fraction_full 0.737
_diffrn_reflns_point_group_measured_fraction_max 0.737
_diffrn_reflns_theta_full 67.080
_diffrn_reflns_theta_max 67.080
_diffrn_reflns_theta_min 3.170
_diffrn_source 'micro-focus sealed X-ray tube'
_diffrn_source_type 'Nova (Cu) X-ray Source'
_exptl_absorpt_coefficient_mu 2.252
_exptl_absorpt_correction_T_max 1.00000
_exptl_absorpt_correction_T_min 0.51568
_exptl_absorpt_correction_type multi-scan
_exptl_absorpt_process_details
;
CrysAlisPro 1.171.38.41 (Rigaku Oxford Diffraction, 2015)
Empirical absorption correction using spherical harmonics,
 implemented in SCALE3 ABSPACK scaling algorithm.
;
_exptl_crystal_colour colourless
_exptl_crystal_colour_primary colourless
_exptl_crystal_density_diffrn 1.377
_exptl_crystal_description block
_exptl_crystal_F_000 1200
_exptl_crystal_size_max 0.3
_exptl_crystal_size_mid 0.2
_exptl_crystal_size_min 0.1
_refine_diff_density_max 0.326
_refine_diff_density_min -0.573
_refine_diff_density_rms 0.063
_refine_ls_abs_structure_details
;
 Classical Flack method preferred over Parsons because s.u. lower.
;
_refine_ls_abs_structure_Flack 0.13(3)
_refine_ls_extinction_method none
_refine_ls_goodness_of_fit_ref 1.105
_refine_ls_hydrogen_treatment constr
_refine_ls_matrix_type full
_refine_ls_number_parameters 725
_refine_ls_number_reflns 7260
_refine_ls_number_restraints 1
_refine_ls_restrained_S_all 1.104
_refine_ls_R_factor_all 0.0456
_refine_ls_R_factor_gt 0.0427
_refine_ls_shift/su_max 0.000
_refine_ls_shift/su_mean 0.000
_refine_ls_structure_factor_coef Fsqd
_refine_ls_weighting_details 'w=1/[\s^2^(Fo^2^)+(0.0983P)^2^+0.2569P] where P=(Fo^2^+2Fc^2^)/3'
_refine_ls_weighting_scheme calc
_refine_ls_wR_factor_gt 0.1304
_refine_ls_wR_factor_ref 0.1370
_reflns_Friedel_coverage 0.444
_reflns_Friedel_fraction_full 0.464
_reflns_Friedel_fraction_max 0.464
_reflns_number_gt 6616
_reflns_number_total 7260
_reflns_threshold_expression 'I > 2\s(I)'
_cod_data_source_file c7cc09640b2.cif
_cod_data_source_block ylm_r11_160810
_cod_depositor_comments 'Adding full bibliography for 7121256--7121258.cif.'
_cod_original_sg_symbol_H-M 'P 1 21/c 1'
_cod_database_code 7121257
_shelx_shelxl_version_number 2016/6
_shelx_space_group_comment
;
The symmetry employed for this shelxl refinement is uniquely defined
by the following loop, which should always be used as a source of
symmetry information in preference to the above space-group names.
They are only intended as comments.
;
_cell_oxdiff_angle_alpha 90.044(3)
_cell_oxdiff_angle_beta 94.824(3)
_cell_oxdiff_angle_gamma 90.021(3)
_cell_oxdiff_length_a 8.6846(4)
_cell_oxdiff_length_b 27.9013(9)
_cell_oxdiff_length_c 11.4291(4)
_cell_oxdiff_measurement_reflns_used 9559
_cell_oxdiff_volume 2759.59(18)
_shelx_estimated_absorpt_t_max 0.806
_shelx_estimated_absorpt_t_min 0.551
_reflns_odcompleteness_completeness 99.76
_reflns_odcompleteness_iscentric 1
_reflns_odcompleteness_theta 66.97
_olex2_refinement_description
;
1. Fixed Uiso
 At 1.2 times of:
  All C(H) groups, All C(H,H) groups
 At 1.5 times of:
  All C(H,H,H) groups
2.a Ternary CH refined with riding coordinates:
 C19(H19), C24(H24), C21(H21), C22(H22)
2.b Secondary CH2 refined with riding coordinates:
 C33(H33A,H33B), C49(H49A,H49B), C54(H54A,H54B), C31(H31A,H31B), C53(H53A,
 H53B), C72(H72A,H72B)
2.c Aromatic/amide H refined with riding coordinates:
 C26(H26), C27(H27), C30(H30), C42(H42), C43(H43), C45(H45), C51(H51),
 C55(H55), C59(H59), C60(H60), C61(H61), C62(H62), C65(H65), C68(H68), C69(H69),
  C75(H75), C25(H25), C28(H28), C38(H38), C40(H40), C41(H41), C44(H44),
 C46(H46), C48(H48), C57(H57), C63(H63), C64(H64), C66(H66), C67(H67), C70(H70),
  C73(H73), C74(H74)
2.d Idealised Me refined as rotating group:
 C32(H32A,H32B,H32C), C77(H77A,H77B,H77C), C34(H34A,H34B,H34C), C76(H76A,H76B,
 H76C)
;
_olex2_submission_special_instructions 'No special instructions were received'
_oxdiff_exptl_absorpt_empirical_details
;
Empirical correction (ABSPACK) includes:
- Absorption correction using spherical harmonics
- Frame scaling
;
_oxdiff_exptl_absorpt_empirical_full_max 3.223
_oxdiff_exptl_absorpt_empirical_full_min 0.430

loop_
_space_group_symop_operation_xyz
'x, y, z'
'-x, y+1/2, -z'

loop_
_atom_site_label
_atom_site_type_symbol
_atom_site_fract_x
_atom_site_fract_y
_atom_site_fract_z
_atom_site_U_iso_or_equiv
_atom_site_adp_type
_atom_site_occupancy
_atom_site_site_symmetry_order
_atom_site_calc_flag
_atom_site_refinement_flags_posn
S1 S -0.00858(15) 0.09797(5) 0.79836(11) 0.0173(3) Uani 1 1 d .
Cl1 Cl 0.5043(2) 0.25510(7) 1.26076(14) 0.0398(4) Uani 1 1 d .
O2 O 0.1664(5) 0.16351(16) 0.5138(3) 0.0180(9) Uani 1 1 d .
O5 O -0.1567(5) 0.10269(19) 0.7338(3) 0.0231(9) Uani 1 1 d .
O6 O 0.0197(5) 0.12431(18) 0.9039(3) 0.0232(9) Uani 1 1 d .
N8 N 0.3854(6) 0.14928(19) 0.7320(4) 0.0175(10) Uani 1 1 d .
C12 C 0.1817(6) 0.1902(2) 0.6226(4) 0.0176(12) Uani 1 1 d .
N13 N 0.1354(5) 0.11119(19) 0.7161(4) 0.0168(10) Uani 1 1 d .
N15 N 0.1040(6) 0.0891(2) 0.6036(4) 0.0200(11) Uani 1 1 d .
C16 C 0.0377(7) 0.1033(2) 0.3954(4) 0.0204(12) Uani 1 1 d .
C19 C 0.0583(6) 0.1259(2) 0.5176(4) 0.0148(11) Uani 1 1 d .
H19 H -0.042781 0.139749 0.536560 0.018 Uiso 1 1 calc R
C23 C 0.3320(7) 0.2164(2) 0.6199(5) 0.0189(12) Uani 1 1 d .
C24 C 0.2177(7) 0.1563(2) 0.7276(5) 0.0200(13) Uani 1 1 d .
H24 H 0.191539 0.172682 0.801187 0.024 Uiso 1 1 calc R
C26 C 0.6344(6) 0.2472(3) 0.6268(5) 0.0237(13) Uani 1 1 d .
H26 H 0.738809 0.257346 0.628221 0.028 Uiso 1 1 calc R
C27 C 0.0496(7) 0.0391(3) 0.2614(5) 0.0256(14) Uani 1 1 d .
H27 H 0.076018 0.006778 0.245979 0.031 Uiso 1 1 calc R
C29 C 0.4469(6) 0.1906(2) 0.6808(4) 0.0181(12) Uani 1 1 d .
C30 C 0.3654(7) 0.2572(3) 0.5592(5) 0.0215(12) Uani 1 1 d .
H30 H 0.285607 0.273694 0.513530 0.026 Uiso 1 1 calc R
C32 C 0.0414(7) 0.2217(2) 0.6324(4) 0.0210(12) Uani 1 1 d .
H32A H 0.022905 0.241004 0.560968 0.031 Uiso 1 1 calc GR
H32B H 0.059455 0.242899 0.700522 0.031 Uiso 1 1 calc GR
H32C H -0.048868 0.201466 0.642029 0.031 Uiso 1 1 calc GR
C33 C 0.1517(7) 0.0248(2) 0.4717(5) 0.0250(13) Uani 1 1 d .
H33A H 0.231670 0.004341 0.440094 0.030 Uiso 1 1 calc R
H33B H 0.073017 0.003598 0.502400 0.030 Uiso 1 1 calc R
C35 C 0.4790(7) 0.1550(3) 0.9467(5) 0.0207(12) Uani 1 1 d .
C37 C 0.0757(6) 0.0571(2) 0.3732(4) 0.0204(13) Uani 1 1 d .
C42 C 0.1346(8) 0.0237(3) 0.9158(5) 0.0265(14) Uani 1 1 d .
H42 H 0.193014 0.047770 0.958245 0.032 Uiso 1 1 calc R
C43 C 0.6145(7) 0.1818(2) 0.9809(5) 0.0253(14) Uani 1 1 d .
H43 H 0.701206 0.178966 0.936015 0.030 Uiso 1 1 calc R
C45 C 0.3563(8) 0.1589(3) 1.0173(5) 0.0249(14) Uani 1 1 d .
H45 H 0.264675 0.141005 0.997918 0.030 Uiso 1 1 calc R
C47 C 0.0710(8) -0.0597(3) 0.8812(6) 0.0287(15) Uani 1 1 d .
C49 C 0.4673(7) 0.1254(2) 0.8350(5) 0.0233(13) Uani 1 1 d .
H49A H 0.572861 0.117052 0.815607 0.028 Uiso 1 1 calc R
H49B H 0.413123 0.095035 0.850011 0.028 Uiso 1 1 calc R
C50 C 0.0275(6) 0.0362(2) 0.8279(4) 0.0175(12) Uani 1 1 d .
C51 C 0.5994(7) 0.2049(2) 0.6866(5) 0.0180(11) Uani 1 1 d .
H51 H 0.678041 0.186911 0.729518 0.022 Uiso 1 1 calc R
C54 C 0.2264(7) 0.0570(2) 0.5722(5) 0.0201(12) Uani 1 1 d .
H54A H 0.264899 0.037278 0.640481 0.024 Uiso 1 1 calc R
H54B H 0.313663 0.075559 0.544929 0.024 Uiso 1 1 calc R
C55 C 0.3657(7) 0.1884(3) 1.1152(5) 0.0244(13) Uani 1 1 d .
H55 H 0.282006 0.190181 1.163339 0.029 Uiso 1 1 calc R
C59 C 0.1589(7) -0.0240(2) 0.9437(5) 0.0234(14) Uani 1 1 d .
H59 H 0.234524 -0.032815 1.004857 0.028 Uiso 1 1 calc R
C60 C 0.5189(6) 0.2746(2) 0.5651(5) 0.0199(12) Uani 1 1 d .
H60 H 0.542968 0.303884 0.528450 0.024 Uiso 1 1 calc R
C61 C 0.6237(8) 0.2115(3) 1.0764(5) 0.0283(15) Uani 1 1 d .
H61 H 0.714961 0.229329 1.097541 0.034 Uiso 1 1 calc R
C62 C -0.0501(7) 0.1142(3) 0.1913(5) 0.0281(15) Uani 1 1 d .
H62 H -0.093537 0.133721 0.128823 0.034 Uiso 1 1 calc R
C65 C -0.0236(7) 0.1336(3) 0.3020(5) 0.0254(14) Uani 1 1 d .
H65 H -0.045657 0.166365 0.315881 0.030 Uiso 1 1 calc R
C68 C -0.0600(8) 0.0018(3) 0.7632(5) 0.0263(14) Uani 1 1 d .
H68 H -0.135186 0.010626 0.701754 0.032 Uiso 1 1 calc R
C69 C -0.0322(8) -0.0458(3) 0.7924(6) 0.0292(15) Uani 1 1 d .
H69 H -0.088343 -0.069807 0.748046 0.035 Uiso 1 1 calc R
C71 C 0.4961(9) 0.2150(3) 1.1422(5) 0.0308(15) Uani 1 1 d .
C75 C -0.0158(8) 0.0680(3) 0.1696(5) 0.0298(16) Uani 1 1 d .
H75 H -0.035673 0.055200 0.092788 0.036 Uiso 1 1 calc R
C77 C 0.0907(8) -0.1113(3) 0.9148(6) 0.0352(16) Uani 1 1 d .
H77A H 0.173703 -0.114272 0.977970 0.053 Uiso 1 1 calc GR
H77B H 0.117141 -0.129826 0.846515 0.053 Uiso 1 1 calc GR
H77C H -0.005837 -0.123474 0.941938 0.053 Uiso 1 1 calc GR
S2 S 0.50829(15) 0.43275(5) 0.70228(11) 0.0185(3) Uani 1 1 d .
Cl3 Cl -0.0039(2) 0.27567(7) 0.23913(14) 0.0399(4) Uani 1 1 d .
O3 O 0.3315(4) 0.36758(16) 0.9866(3) 0.0175(8) Uani 1 1 d .
O4 O 0.4800(5) 0.40574(18) 0.5936(3) 0.0228(9) Uani 1 1 d .
O7 O 0.6577(5) 0.42788(19) 0.7668(3) 0.0247(9) Uani 1 1 d .
N9 N 0.1121(5) 0.3812(2) 0.7690(3) 0.0178(10) Uani 1 1 d .
C10 C 0.3177(6) 0.3395(2) 0.8793(4) 0.0166(12) Uani 1 1 d .
N11 N 0.3670(6) 0.41940(19) 0.7844(4) 0.0186(10) Uani 1 1 d .
N14 N 0.3968(5) 0.44058(19) 0.8962(4) 0.0149(10) Uani 1 1 d .
C17 C 0.4630(6) 0.4262(3) 1.1056(5) 0.0194(13) Uani 1 1 d .
C18 C 0.0499(6) 0.3404(2) 0.8158(4) 0.0172(12) Uani 1 1 d .
C20 C 0.1667(6) 0.3133(2) 0.8814(4) 0.0162(12) Uani 1 1 d .
C21 C 0.2813(6) 0.3734(2) 0.7724(4) 0.0144(11) Uani 1 1 d .
H21 H 0.306662 0.356768 0.698869 0.017 Uiso 1 1 calc R
C22 C 0.4451(6) 0.4063(2) 0.9851(5) 0.0203(12) Uani 1 1 d .
H22 H 0.546080 0.392282 0.966423 0.024 Uiso 1 1 calc R
C25 C 0.1353(7) 0.2718(2) 0.9399(4) 0.0190(12) Uani 1 1 d .
H25 H 0.215475 0.254045 0.981637 0.023 Uiso 1 1 calc R
C28 C -0.1332(6) 0.2826(2) 0.8741(4) 0.0177(12) Uani 1 1 d .
H28 H -0.236414 0.271300 0.872792 0.021 Uiso 1 1 calc R
C31 C 0.3496(7) 0.5036(2) 1.0278(5) 0.0228(12) Uani 1 1 d .
H31A H 0.429514 0.524157 0.996498 0.027 Uiso 1 1 calc R
H31B H 0.271231 0.524995 1.058327 0.027 Uiso 1 1 calc R
C34 C 0.4601(6) 0.3085(2) 0.8673(5) 0.0221(13) Uani 1 1 d .
H34A H 0.544053 0.328462 0.842361 0.033 Uiso 1 1 calc GR
H34B H 0.435264 0.283385 0.808560 0.033 Uiso 1 1 calc GR
H34C H 0.492334 0.293585 0.943095 0.033 Uiso 1 1 calc GR
C36 C 0.0216(7) 0.3744(3) 0.5540(5) 0.0216(12) Uani 1 1 d .
C38 C 0.4523(7) 0.4921(2) 1.2425(4) 0.0246(14) Uani 1 1 d .
H38 H 0.428942 0.524562 1.259395 0.030 Uiso 1 1 calc R
C39 C 0.4217(6) 0.4747(2) 1.1254(4) 0.0213(13) Uani 1 1 d .
C40 C -0.1133(8) 0.3493(2) 0.5221(5) 0.0251(14) Uani 1 1 d .
H40 H -0.199893 0.352690 0.566918 0.030 Uiso 1 1 calc R
C41 C 0.1427(7) 0.3717(3) 0.4816(5) 0.0221(13) Uani 1 1 d .
H41 H 0.232187 0.390735 0.499769 0.026 Uiso 1 1 calc R
C44 C 0.1362(8) 0.3420(3) 0.3835(5) 0.0285(15) Uani 1 1 d .
H44 H 0.220197 0.340222 0.335682 0.034 Uiso 1 1 calc R
C46 C 0.3606(6) 0.5065(3) 0.5838(5) 0.0207(12) Uani 1 1 d .
H46 H 0.299720 0.482912 0.541640 0.025 Uiso 1 1 calc R
C48 C 0.3404(7) 0.5550(3) 0.5579(5) 0.0295(15) Uani 1 1 d .
H48 H 0.265001 0.564104 0.496852 0.035 Uiso 1 1 calc R
C52 C 0.4748(6) 0.4931(3) 0.6752(5) 0.0218(13) Uani 1 1 d .
C53 C 0.2742(7) 0.4741(2) 0.9300(5) 0.0212(13) Uani 1 1 d .
H53A H 0.185490 0.456042 0.956573 0.025 Uiso 1 1 calc R
H53B H 0.237262 0.494638 0.862761 0.025 Uiso 1 1 calc R
C56 C 0.0016(7) 0.3146(2) 0.3573(5) 0.0255(13) Uani 1 1 d .
C57 C -0.1044(6) 0.3240(3) 0.8146(4) 0.0219(13) Uani 1 1 d .
H57 H -0.186390 0.341224 0.773496 0.026 Uiso 1 1 calc R
C58 C 0.4257(7) 0.5903(3) 0.6173(5) 0.0242(13) Uani 1 1 d .
C63 C 0.5141(7) 0.4634(3) 1.3305(5) 0.0262(15) Uani 1 1 d .
H63 H 0.533719 0.476239 1.407332 0.031 Uiso 1 1 calc R
C64 C -0.1222(8) 0.3188(3) 0.4227(5) 0.0314(16) Uani 1 1 d .
H64 H -0.214104 0.301271 0.401625 0.038 Uiso 1 1 calc R
C66 C 0.5373(8) 0.5760(3) 0.7106(5) 0.0304(15) Uani 1 1 d .
H66 H 0.596967 0.599604 0.753710 0.036 Uiso 1 1 calc R
C67 C 0.5252(7) 0.3979(3) 1.1947(5) 0.0237(13) Uani 1 1 d .
H67 H 0.552643 0.365766 1.178003 0.028 Uiso 1 1 calc R
C70 C 0.5498(8) 0.4147(3) 1.3095(5) 0.0283(15) Uani 1 1 d .
H70 H 0.589011 0.394314 1.371577 0.034 Uiso 1 1 calc R
C72 C 0.0361(6) 0.4049(2) 0.6658(4) 0.0183(12) Uani 1 1 d .
H72A H 0.094489 0.434367 0.650149 0.022 Uiso 1 1 calc R
H72B H -0.068682 0.414808 0.683941 0.022 Uiso 1 1 calc R
C73 C -0.0171(7) 0.2567(3) 0.9358(5) 0.0234(13) Uani 1 1 d .
H73 H -0.042175 0.228333 0.975951 0.028 Uiso 1 1 calc R
C74 C 0.5585(7) 0.5282(3) 0.7378(5) 0.0257(14) Uani 1 1 d .
H74 H 0.631589 0.519289 0.800558 0.031 Uiso 1 1 calc R
C76 C 0.4060(10) 0.6426(3) 0.5868(6) 0.0397(18) Uani 1 1 d .
H76A H 0.360969 0.645667 0.505525 0.060 Uiso 1 1 calc GR
H76B H 0.506802 0.658500 0.595063 0.060 Uiso 1 1 calc GR
H76C H 0.337268 0.657580 0.639796 0.060 Uiso 1 1 calc GR

loop_
_atom_site_aniso_label
_atom_site_aniso_U_11
_atom_site_aniso_U_22
_atom_site_aniso_U_33
_atom_site_aniso_U_23
_atom_site_aniso_U_13
_atom_site_aniso_U_12
S1 0.0184(7) 0.0189(7) 0.0156(6) 0.0015(6) 0.0072(5) 0.0001(6)
Cl1 0.0576(11) 0.0351(10) 0.0262(7) -0.0102(8) 0.0009(7) -0.0001(9)
O2 0.0217(19) 0.020(2) 0.0124(16) 0.0003(17) 0.0022(14) -0.0039(17)
O5 0.0192(19) 0.031(3) 0.0201(17) 0.0036(19) 0.0052(15) -0.0003(19)
O6 0.031(2) 0.023(3) 0.0179(18) -0.0004(18) 0.0105(16) 0.0043(19)
N8 0.022(2) 0.012(2) 0.018(2) 0.002(2) 0.0027(18) 0.000(2)
C12 0.021(3) 0.018(3) 0.014(2) -0.003(2) 0.004(2) 0.005(2)
N13 0.013(2) 0.025(3) 0.0128(19) -0.0053(19) 0.0044(15) 0.0041(19)
N15 0.021(2) 0.023(3) 0.016(2) 0.000(2) 0.0028(17) 0.002(2)
C16 0.025(3) 0.024(3) 0.013(2) 0.000(2) 0.003(2) -0.006(3)
C19 0.019(3) 0.020(3) 0.006(2) -0.003(2) 0.0023(17) 0.000(2)
C23 0.024(3) 0.017(3) 0.016(2) -0.003(2) 0.004(2) 0.001(3)
C24 0.024(3) 0.022(3) 0.015(2) -0.005(2) 0.006(2) 0.001(3)
C26 0.013(3) 0.034(4) 0.025(3) -0.005(3) 0.005(2) 0.000(3)
C27 0.017(3) 0.029(4) 0.032(3) -0.004(3) 0.008(2) -0.001(2)
C29 0.020(3) 0.022(3) 0.013(2) 0.000(2) 0.004(2) -0.010(2)
C30 0.027(3) 0.022(3) 0.015(2) 0.001(2) 0.001(2) 0.000(3)
C32 0.032(3) 0.020(3) 0.011(2) 0.001(2) 0.001(2) 0.003(2)
C33 0.031(3) 0.022(3) 0.022(3) -0.005(3) 0.002(2) -0.002(3)
C35 0.021(3) 0.024(3) 0.017(2) 0.001(2) 0.001(2) -0.002(2)
C37 0.013(2) 0.029(4) 0.020(3) 0.006(3) 0.003(2) -0.001(2)
C42 0.035(3) 0.021(3) 0.024(3) 0.000(3) 0.007(2) -0.007(3)
C43 0.021(3) 0.031(4) 0.024(3) 0.003(3) -0.001(2) -0.005(3)
C45 0.028(3) 0.024(4) 0.022(3) 0.005(3) -0.002(2) 0.001(3)
C47 0.034(4) 0.022(4) 0.032(3) -0.001(3) 0.018(3) -0.005(3)
C49 0.024(3) 0.024(3) 0.021(3) 0.007(3) 0.001(2) -0.005(3)
C50 0.025(3) 0.014(3) 0.016(3) 0.005(2) 0.012(2) -0.004(2)
C51 0.022(3) 0.012(3) 0.020(2) -0.001(2) 0.003(2) 0.001(2)
C54 0.025(3) 0.020(3) 0.015(2) -0.001(2) 0.000(2) -0.002(2)
C55 0.029(3) 0.028(4) 0.017(2) 0.003(3) 0.007(2) 0.007(3)
C59 0.025(3) 0.029(4) 0.016(3) 0.002(3) 0.002(2) -0.008(3)
C60 0.021(3) 0.018(3) 0.021(2) 0.001(2) 0.004(2) 0.001(2)
C61 0.029(3) 0.029(4) 0.026(3) 0.000(3) 0.004(3) -0.006(3)
C62 0.024(3) 0.045(4) 0.015(3) -0.001(3) -0.001(2) 0.004(3)
C65 0.032(3) 0.021(3) 0.022(3) 0.004(3) -0.003(2) -0.003(3)
C68 0.039(4) 0.027(4) 0.014(2) -0.007(3) 0.006(2) -0.002(3)
C69 0.031(3) 0.026(4) 0.030(3) -0.004(3) 0.002(3) -0.004(3)
C71 0.048(4) 0.029(4) 0.014(2) -0.004(3) -0.006(3) -0.003(3)
C75 0.043(4) 0.035(4) 0.012(3) 0.006(3) 0.005(2) -0.014(3)
C77 0.034(3) 0.039(4) 0.033(3) -0.004(3) 0.006(3) 0.009(3)
S2 0.0166(7) 0.0232(8) 0.0164(6) -0.0008(6) 0.0056(5) 0.0006(6)
Cl3 0.0566(11) 0.0369(10) 0.0254(7) -0.0105(8) -0.0013(7) -0.0007(9)
O3 0.0177(18) 0.018(2) 0.0170(16) -0.0036(17) 0.0050(14) -0.0014(17)
O4 0.027(2) 0.026(3) 0.0162(18) -0.0037(17) 0.0076(16) -0.0038(19)
O7 0.0167(19) 0.029(3) 0.029(2) -0.0005(19) 0.0043(16) 0.0031(18)
N9 0.011(2) 0.029(3) 0.0138(19) 0.001(2) 0.0023(16) 0.001(2)
C10 0.017(3) 0.018(3) 0.015(2) 0.001(2) 0.0020(19) -0.002(2)
N11 0.028(3) 0.016(3) 0.0121(19) 0.0028(19) 0.0046(17) -0.007(2)
N14 0.019(2) 0.016(3) 0.0106(18) -0.0040(19) 0.0048(16) -0.001(2)
C17 0.010(2) 0.028(4) 0.022(3) -0.006(3) 0.007(2) -0.003(2)
C18 0.021(3) 0.019(3) 0.013(2) -0.007(2) 0.004(2) 0.013(2)
C20 0.014(3) 0.023(3) 0.011(2) -0.004(2) 0.0034(18) 0.002(2)
C21 0.011(2) 0.015(3) 0.017(2) 0.001(2) 0.0037(18) -0.002(2)
C22 0.014(3) 0.016(3) 0.031(3) 0.001(3) 0.005(2) -0.004(2)
C25 0.014(3) 0.024(3) 0.020(3) -0.001(2) 0.005(2) 0.001(2)
C28 0.021(3) 0.019(3) 0.014(2) -0.003(2) 0.0077(19) -0.005(2)
C31 0.030(3) 0.020(3) 0.020(2) -0.002(3) 0.010(2) 0.007(3)
C34 0.009(2) 0.024(3) 0.034(3) -0.006(3) 0.007(2) 0.001(2)
C36 0.028(3) 0.020(3) 0.017(2) 0.006(2) 0.000(2) 0.008(2)
C38 0.039(3) 0.023(3) 0.012(2) -0.009(2) 0.007(2) -0.011(3)
C39 0.025(3) 0.023(3) 0.017(3) -0.012(3) 0.009(2) -0.006(3)
C40 0.033(3) 0.029(4) 0.014(2) 0.000(3) 0.003(2) 0.000(3)
C41 0.023(3) 0.027(3) 0.016(2) 0.003(3) 0.001(2) 0.000(3)
C44 0.033(3) 0.033(4) 0.019(3) 0.003(3) -0.002(2) 0.002(3)
C46 0.013(2) 0.031(4) 0.019(2) -0.001(2) 0.0030(19) 0.004(2)
C48 0.031(3) 0.032(4) 0.028(3) 0.006(3) 0.012(3) 0.013(3)
C52 0.014(3) 0.032(4) 0.020(3) -0.002(3) 0.005(2) 0.004(2)
C53 0.017(3) 0.027(4) 0.021(2) -0.002(3) 0.009(2) 0.010(2)
C56 0.030(3) 0.025(3) 0.021(3) 0.006(3) 0.002(2) 0.007(3)
C57 0.013(3) 0.040(4) 0.013(2) -0.004(3) 0.0045(19) 0.000(2)
C58 0.026(3) 0.028(4) 0.020(3) 0.004(3) 0.010(2) 0.003(3)
C63 0.019(3) 0.041(4) 0.019(3) -0.017(3) 0.004(2) -0.002(3)
C64 0.036(4) 0.038(4) 0.019(3) 0.004(3) -0.011(3) -0.007(3)
C66 0.042(4) 0.027(4) 0.023(3) -0.001(3) 0.008(3) -0.009(3)
C67 0.024(3) 0.029(4) 0.018(2) -0.005(3) 0.004(2) 0.001(3)
C70 0.040(4) 0.026(4) 0.019(3) 0.005(3) 0.003(3) -0.007(3)
C72 0.017(3) 0.021(3) 0.017(2) -0.003(2) -0.0005(19) 0.009(2)
C73 0.033(3) 0.022(3) 0.016(2) -0.002(2) 0.007(2) -0.008(3)
C74 0.021(3) 0.029(4) 0.027(3) 0.009(3) 0.002(2) -0.007(3)
C76 0.056(4) 0.021(4) 0.044(4) 0.017(3) 0.013(3) -0.011(3)

loop_
_atom_type_symbol
_atom_type_description
_atom_type_scat_dispersion_real
_atom_type_scat_dispersion_imag
_atom_type_scat_source
C C 0.0181 0.0091 'International Tables Vol C Tables 4.2.6.8 and 6.1.1.4'
H H 0.0000 0.0000 'International Tables Vol C Tables 4.2.6.8 and 6.1.1.4'
N N 0.0311 0.0180 'International Tables Vol C Tables 4.2.6.8 and 6.1.1.4'
O O 0.0492 0.0322 'International Tables Vol C Tables 4.2.6.8 and 6.1.1.4'
Cl Cl 0.3639 0.7018 'International Tables Vol C Tables 4.2.6.8 and 6.1.1.4'
S S 0.3331 0.5567 'International Tables Vol C Tables 4.2.6.8 and 6.1.1.4'

loop_
_geom_angle_atom_site_label_1
_geom_angle_atom_site_label_2
_geom_angle_atom_site_label_3
_geom_angle
O5 S1 N13 111.9(2)
O5 S1 C50 108.8(3)
O6 S1 O5 118.3(3)
O6 S1 N13 106.3(2)
O6 S1 C50 109.0(3)
N13 S1 C50 101.1(3)
C19 O2 C12 111.7(4)
C24 N8 C49 119.7(5)
C29 N8 C24 106.7(5)
C29 N8 C49 121.4(5)
O2 C12 C23 104.5(4)
O2 C12 C24 110.5(5)
O2 C12 C32 110.3(4)
C23 C12 C24 101.3(4)
C23 C12 C32 115.4(5)
C32 C12 C24 114.2(4)
N15 N13 S1 108.4(4)
N15 N13 C24 120.7(4)
C24 N13 S1 122.0(4)
N13 N15 C19 108.9(5)
N13 N15 C54 113.5(4)
C19 N15 C54 115.5(4)
C37 C16 C19 123.4(5)
C37 C16 C65 120.1(5)
C65 C16 C19 116.5(6)
O2 C19 N15 113.7(4)
O2 C19 C16 107.7(4)
O2 C19 H19 108.7
N15 C19 C16 109.3(5)
N15 C19 H19 108.7
C16 C19 H19 108.7
C29 C23 C12 109.4(5)
C29 C23 C30 120.9(6)
C30 C23 C12 129.4(5)
N8 C24 C12 104.1(4)
N8 C24 H24 109.2
C12 C24 H24 109.2
N13 C24 N8 111.7(5)
N13 C24 C12 113.4(5)
N13 C24 H24 109.2
C51 C26 H26 119.2
C60 C26 H26 119.2
C60 C26 C51 121.7(5)
C37 C27 H27 119.7
C37 C27 C75 120.6(6)
C75 C27 H27 119.7
C23 C29 N8 110.6(5)
C23 C29 C51 121.8(6)
C51 C29 N8 127.6(5)
C23 C30 H30 120.1
C23 C30 C60 119.8(6)
C60 C30 H30 120.1
C12 C32 H32A 109.5
C12 C32 H32B 109.5
C12 C32 H32C 109.5
H32A C32 H32B 109.5
H32A C32 H32C 109.5
H32B C32 H32C 109.5
H33A C33 H33B 108.3
C37 C33 H33A 109.9
C37 C33 H33B 109.9
C37 C33 C54 109.0(5)
C54 C33 H33A 109.9
C54 C33 H33B 109.9
C43 C35 C49 120.8(5)
C45 C35 C43 117.2(6)
C45 C35 C49 122.0(6)
C16 C37 C27 119.8(6)
C16 C37 C33 120.8(5)
C27 C37 C33 119.4(6)
C50 C42 H42 119.9
C50 C42 C59 120.1(6)
C59 C42 H42 119.9
C35 C43 H43 119.0
C61 C43 C35 121.9(6)
C61 C43 H43 119.0
C35 C45 H45 119.4
C55 C45 C35 121.2(6)
C55 C45 H45 119.4
C59 C47 C77 120.2(6)
C69 C47 C59 118.2(6)
C69 C47 C77 121.6(7)
N8 C49 C35 114.7(5)
N8 C49 H49A 108.6
N8 C49 H49B 108.6
C35 C49 H49A 108.6
C35 C49 H49B 108.6
H49A C49 H49B 107.6
C42 C50 S1 119.3(5)
C42 C50 C68 121.6(6)
C68 C50 S1 119.1(5)
C26 C51 H51 121.2
C29 C51 C26 117.7(5)
C29 C51 H51 121.2
N15 C54 C33 105.6(5)
N15 C54 H54A 110.6
N15 C54 H54B 110.6
C33 C54 H54A 110.6
C33 C54 H54B 110.6
H54A C54 H54B 108.7
C45 C55 H55 120.2
C71 C55 C45 119.7(6)
C71 C55 H55 120.2
C42 C59 C47 119.8(6)
C42 C59 H59 120.1
C47 C59 H59 120.1
C26 C60 C30 118.0(6)
C26 C60 H60 121.0
C30 C60 H60 121.0
C43 C61 H61 120.7
C43 C61 C71 118.5(6)
C71 C61 H61 120.7
C65 C62 H62 119.3
C75 C62 H62 119.3
C75 C62 C65 121.4(6)
C16 C65 H65 120.7
C62 C65 C16 118.5(6)
C62 C65 H65 120.7
C50 C68 H68 121.5
C69 C68 C50 117.0(6)
C69 C68 H68 121.5
C47 C69 C68 123.2(7)
C47 C69 H69 118.4
C68 C69 H69 118.4
C55 C71 Cl1 119.9(5)
C55 C71 C61 121.4(6)
C61 C71 Cl1 118.7(5)
C27 C75 H75 120.2
C62 C75 C27 119.5(6)
C62 C75 H75 120.2
C47 C77 H77A 109.5
C47 C77 H77B 109.5
C47 C77 H77C 109.5
H77A C77 H77B 109.5
H77A C77 H77C 109.5
H77B C77 H77C 109.5
O4 S2 N11 106.8(2)
O4 S2 C52 109.7(3)
O7 S2 O4 117.8(3)
O7 S2 N11 111.6(2)
O7 S2 C52 108.2(3)
N11 S2 C52 101.5(3)
C10 O3 C22 113.3(4)
C18 N9 C21 106.8(5)
C18 N9 C72 121.3(5)
C72 N9 C21 117.8(4)
O3 C10 C20 105.0(4)
O3 C10 C21 109.4(5)
O3 C10 C34 111.9(4)
C20 C10 C21 100.9(4)
C20 C10 C34 116.2(5)
C34 C10 C21 112.7(4)
N14 N11 S2 109.4(4)
N14 N11 C21 119.9(4)
C21 N11 S2 122.3(4)
N11 N14 C22 112.5(5)
N11 N14 C53 114.6(4)
C22 N14 C53 114.0(4)
C39 C17 C22 119.7(5)
C67 C17 C22 118.8(6)
C67 C17 C39 121.4(5)
N9 C18 C20 110.7(5)
N9 C18 C57 131.5(5)
C57 C18 C20 117.7(6)
C18 C20 C10 108.5(5)
C25 C20 C10 128.7(5)
C25 C20 C18 122.7(5)
N9 C21 C10 104.1(4)
N9 C21 H21 109.5
C10 C21 H21 109.5
N11 C21 N9 111.4(5)
N11 C21 C10 112.7(4)
N11 C21 H21 109.5
O3 C22 C17 106.4(4)
O3 C22 H22 108.6
N14 C22 O3 110.1(4)
N14 C22 C17 114.3(5)
N14 C22 H22 108.6
C17 C22 H22 108.6
C20 C25 H25 121.1
C20 C25 C73 117.8(6)
C73 C25 H25 121.1
C57 C28 H28 118.8
C57 C28 C73 122.4(5)
C73 C28 H28 118.8
H31A C31 H31B 107.7
C39 C31 H31A 108.9
C39 C31 H31B 108.9
C39 C31 C53 113.3(5)
C53 C31 H31A 108.9
C53 C31 H31B 108.9
C10 C34 H34A 109.5
C10 C34 H34B 109.5
C10 C34 H34C 109.5
H34A C34 H34B 109.5
H34A C34 H34C 109.5
H34B C34 H34C 109.5
C40 C36 C41 118.8(6)
C40 C36 C72 120.5(5)
C41 C36 C72 120.8(6)
C39 C38 H38 119.2
C63 C38 H38 119.2
C63 C38 C39 121.5(6)
C17 C39 C31 119.8(5)
C17 C39 C38 116.3(6)
C38 C39 C31 123.8(6)
C36 C40 H40 120.0
C36 C40 C64 120.0(6)
C64 C40 H40 120.0
C36 C41 H41 119.0
C44 C41 C36 121.9(6)
C44 C41 H41 119.0
C41 C44 H44 120.9
C41 C44 C56 118.1(6)
C56 C44 H44 120.9
C48 C46 H46 120.7
C48 C46 C52 118.6(6)
C52 C46 H46 120.7
C46 C48 H48 118.8
C58 C48 C46 122.4(6)
C58 C48 H48 118.8
C46 C52 S2 118.8(5)
C74 C52 S2 121.6(5)
C74 C52 C46 119.6(6)
N14 C53 C31 105.2(5)
N14 C53 H53A 110.7
N14 C53 H53B 110.7
C31 C53 H53A 110.7
C31 C53 H53B 110.7
H53A C53 H53B 108.8
C44 C56 Cl3 118.3(5)
C64 C56 Cl3 120.7(5)
C64 C56 C44 121.0(6)
C18 C57 H57 120.7
C28 C57 C18 118.6(5)
C28 C57 H57 120.7
C48 C58 C66 118.1(6)
C48 C58 C76 122.1(6)
C66 C58 C76 119.8(7)
C38 C63 H63 119.4
C38 C63 C70 121.2(5)
C70 C63 H63 119.4
C40 C64 H64 120.0
C56 C64 C40 119.9(6)
C56 C64 H64 120.0
C58 C66 H66 119.8
C74 C66 C58 120.4(6)
C74 C66 H66 119.8
C17 C67 H67 119.1
C17 C67 C70 121.9(6)
C70 C67 H67 119.1
C63 C70 H70 121.2
C67 C70 C63 117.6(6)
C67 C70 H70 121.2
N9 C72 C36 114.9(5)
N9 C72 H72A 108.5
N9 C72 H72B 108.5
C36 C72 H72A 108.5
C36 C72 H72B 108.5
H72A C72 H72B 107.5
C25 C73 H73 119.6
C28 C73 C25 120.8(6)
C28 C73 H73 119.6
C52 C74 H74 119.5
C66 C74 C52 121.0(6)
C66 C74 H74 119.5
C58 C76 H76A 109.5
C58 C76 H76B 109.5
C58 C76 H76C 109.5
H76A C76 H76B 109.5
H76A C76 H76C 109.5
H76B C76 H76C 109.5

loop_
_geom_bond_atom_site_label_1
_geom_bond_atom_site_label_2
_geom_bond_distance
S1 O5 1.435(4)
S1 O6 1.415(4)
S1 N13 1.669(5)
S1 C50 1.777(6)
Cl1 C71 1.753(6)
O2 C12 1.446(7)
O2 C19 1.410(7)
N8 C24 1.468(7)
N8 C29 1.417(7)
N8 C49 1.481(7)
C12 C23 1.499(9)
C12 C24 1.540(8)
C12 C32 1.513(8)
N13 N15 1.432(6)
N13 C24 1.447(8)
N15 C19 1.454(7)
N15 C54 1.457(8)
C16 C19 1.528(7)
C16 C37 1.360(9)
C16 C65 1.428(8)
C19 H19 1.0000
C23 C29 1.372(8)
C23 C30 1.376(9)
C24 H24 1.0000
C26 H26 0.9500
C26 C51 1.408(9)
C26 C60 1.403(8)
C27 H27 0.9500
C27 C37 1.374(8)
C27 C75 1.405(9)
C29 C51 1.380(8)
C30 H30 0.9500
C30 C60 1.415(9)
C32 H32A 0.9800
C32 H32B 0.9800
C32 H32C 0.9800
C33 H33A 0.9900
C33 H33B 0.9900
C33 C37 1.546(8)
C33 C54 1.557(8)
C35 C43 1.421(8)
C35 C45 1.395(9)
C35 C49 1.516(8)
C42 H42 0.9500
C42 C50 1.356(9)
C42 C59 1.380(10)
C43 H43 0.9500
C43 C61 1.368(9)
C45 H45 0.9500
C45 C55 1.386(9)
C47 C59 1.412(9)
C47 C69 1.352(10)
C47 C77 1.494(11)
C49 H49A 0.9900
C49 H49B 0.9900
C50 C68 1.397(9)
C51 H51 0.9500
C54 H54A 0.9900
C54 H54B 0.9900
C55 H55 0.9500
C55 C71 1.367(10)
C59 H59 0.9500
C60 H60 0.9500
C61 H61 0.9500
C61 C71 1.395(10)
C62 H62 0.9500
C62 C65 1.378(9)
C62 C75 1.348(11)
C65 H65 0.9500
C68 H68 0.9500
C68 C69 1.384(11)
C69 H69 0.9500
C75 H75 0.9500
C77 H77A 0.9800
C77 H77B 0.9800
C77 H77C 0.9800
S2 O4 1.455(4)
S2 O7 1.444(4)
S2 N11 1.651(5)
S2 C52 1.730(7)
Cl3 C56 1.730(7)
O3 C10 1.452(7)
O3 C22 1.464(7)
N9 C18 1.385(8)
N9 C21 1.484(6)
N9 C72 1.460(7)
C10 C20 1.504(8)
C10 C21 1.556(7)
C10 C34 1.526(8)
N11 N14 1.411(6)
N11 C21 1.484(7)
N14 C22 1.432(7)
N14 C53 1.492(7)
C17 C22 1.480(8)
C17 C39 1.424(9)
C17 C67 1.363(9)
C18 C20 1.427(7)
C18 C57 1.416(8)
C20 C25 1.375(9)
C21 H21 1.0000
C22 H22 1.0000
C25 H25 0.9500
C25 C73 1.387(8)
C28 H28 0.9500
C28 C57 1.373(9)
C28 C73 1.383(9)
C31 H31A 0.9900
C31 H31B 0.9900
C31 C39 1.473(8)
C31 C53 1.495(9)
C34 H34A 0.9800
C34 H34B 0.9800
C34 H34C 0.9800
C36 C40 1.386(9)
C36 C41 1.395(8)
C36 C72 1.532(8)
C38 H38 0.9500
C38 C39 1.428(7)
C38 C63 1.359(9)
C40 H40 0.9500
C40 C64 1.416(9)
C41 H41 0.9500
C41 C44 1.391(9)
C44 H44 0.9500
C44 C56 1.408(10)
C46 H46 0.9500
C46 C48 1.392(10)
C46 C52 1.429(8)
C48 H48 0.9500
C48 C58 1.375(10)
C52 C74 1.384(9)
C53 H53A 0.9900
C53 H53B 0.9900
C56 C64 1.367(10)
C57 H57 0.9500
C58 C66 1.436(9)
C58 C76 1.506(10)
C63 H63 0.9500
C63 C70 1.418(10)
C64 H64 0.9500
C66 H66 0.9500
C66 C74 1.376(11)
C67 H67 0.9500
C67 C70 1.393(9)
C70 H70 0.9500
C72 H72A 0.9900
C72 H72B 0.9900
C73 H73 0.9500
C74 H74 0.9500
C76 H76A 0.9800
C76 H76B 0.9800
C76 H76C 0.9800

loop_
_geom_torsion_atom_site_label_1
_geom_torsion_atom_site_label_2
_geom_torsion_atom_site_label_3
_geom_torsion_atom_site_label_4
_geom_torsion
S1 N13 N15 C19 106.8(4)
S1 N13 N15 C54 -123.1(4)
S1 N13 C24 N8 133.9(4)
S1 N13 C24 C12 -108.9(5)
S1 C50 C68 C69 -177.4(5)
O2 C12 C23 C29 -95.8(5)
O2 C12 C23 C30 77.8(7)
O2 C12 C24 N8 83.3(5)
O2 C12 C24 N13 -38.3(6)
O5 S1 N13 N15 -43.9(5)
O5 S1 N13 C24 103.5(5)
O5 S1 C50 C42 -160.1(4)
O5 S1 C50 C68 17.1(5)
O6 S1 N13 N15 -174.4(4)
O6 S1 N13 C24 -27.0(5)
O6 S1 C50 C42 -29.8(5)
O6 S1 C50 C68 147.5(4)
N8 C29 C51 C26 178.9(5)
C12 O2 C19 N15 -64.6(6)
C12 O2 C19 C16 174.2(5)
C12 C23 C29 N8 -3.4(6)
C12 C23 C29 C51 176.1(5)
C12 C23 C30 C60 -176.8(6)
N13 S1 C50 C42 81.9(5)
N13 S1 C50 C68 -100.8(5)
N13 N15 C19 O2 54.9(5)
N13 N15 C19 C16 175.3(4)
N13 N15 C54 C33 162.0(5)
N15 N13 C24 N8 -82.6(6)
N15 N13 C24 C12 34.6(7)
C19 O2 C12 C23 161.6(4)
C19 O2 C12 C24 53.4(5)
C19 O2 C12 C32 -73.8(6)
C19 N15 C54 C33 -71.3(6)
C19 C16 C37 C27 178.2(5)
C19 C16 C37 C33 -3.4(9)
C19 C16 C65 C62 -177.4(5)
C23 C12 C24 N8 -27.0(5)
C23 C12 C24 N13 -148.6(5)
C23 C29 C51 C26 -0.5(8)
C23 C30 C60 C26 4.5(8)
C24 N8 C29 C23 -15.0(6)
C24 N8 C29 C51 165.5(5)
C24 N8 C49 C35 -71.2(7)
C24 C12 C23 C29 19.1(6)
C24 C12 C23 C30 -167.2(6)
C24 N13 N15 C19 -41.1(6)
C24 N13 N15 C54 89.0(6)
C29 N8 C24 C12 26.3(5)
C29 N8 C24 N13 149.1(4)
C29 N8 C49 C35 66.1(7)
C29 C23 C30 C60 -3.8(8)
C30 C23 C29 N8 -177.7(5)
C30 C23 C29 C51 1.8(8)
C32 C12 C23 C29 143.0(5)
C32 C12 C23 C30 -43.4(8)
C32 C12 C24 N8 -151.7(5)
C32 C12 C24 N13 86.7(6)
C35 C43 C61 C71 0.5(10)
C35 C45 C55 C71 1.3(10)
C37 C16 C19 O2 116.8(6)
C37 C16 C19 N15 -7.2(7)
C37 C16 C65 C62 3.1(9)
C37 C27 C75 C62 1.4(10)
C37 C33 C54 N15 53.5(6)
C42 C50 C68 C69 -0.2(9)
C43 C35 C45 C55 1.2(9)
C43 C35 C49 N8 -97.3(7)
C43 C61 C71 Cl1 -177.1(5)
C43 C61 C71 C55 2.1(10)
C45 C35 C43 C61 -2.2(10)
C45 C35 C49 N8 79.9(7)
C45 C55 C71 Cl1 176.2(5)
C45 C55 C71 C61 -3.0(10)
C49 N8 C24 C12 169.2(5)
C49 N8 C24 N13 -68.1(6)
C49 N8 C29 C23 -157.0(5)
C49 N8 C29 C51 23.5(8)
C49 C35 C43 C61 175.1(6)
C49 C35 C45 C55 -176.0(6)
C50 S1 N13 N15 71.8(4)
C50 S1 N13 C24 -140.8(4)
C50 C42 C59 C47 -0.6(9)
C50 C68 C69 C47 1.8(10)
C51 C26 C60 C30 -3.3(8)
C54 N15 C19 O2 -74.1(6)
C54 N15 C19 C16 46.3(6)
C54 C33 C37 C16 -20.6(7)
C54 C33 C37 C27 157.9(5)
C59 C42 C50 S1 176.9(5)
C59 C42 C50 C68 -0.3(9)
C59 C47 C69 C68 -2.6(10)
C60 C26 C51 C29 1.3(8)
C65 C16 C19 O2 -62.7(6)
C65 C16 C19 N15 173.3(5)
C65 C16 C37 C27 -2.3(8)
C65 C16 C37 C33 176.1(5)
C65 C62 C75 C27 -0.5(10)
C69 C47 C59 C42 2.0(9)
C75 C27 C37 C16 0.1(9)
C75 C27 C37 C33 -178.4(6)
C75 C62 C65 C16 -1.7(10)
C77 C47 C59 C42 -176.9(6)
C77 C47 C69 C68 176.2(6)
S2 N11 N14 C22 -106.0(4)
S2 N11 N14 C53 121.6(5)
S2 N11 C21 N9 -133.4(4)
S2 N11 C21 C10 110.0(4)
S2 C52 C74 C66 176.0(5)
Cl3 C56 C64 C40 177.3(5)
O3 C10 C20 C18 95.1(5)
O3 C10 C20 C25 -81.5(7)
O3 C10 C21 N9 -82.0(5)
O3 C10 C21 N11 38.8(5)
O4 S2 N11 N14 173.8(4)
O4 S2 N11 C21 26.0(5)
O4 S2 C52 C46 31.1(5)
O4 S2 C52 C74 -147.3(5)
O7 S2 N11 N14 43.8(5)
O7 S2 N11 C21 -104.1(5)
O7 S2 C52 C46 160.8(4)
O7 S2 C52 C74 -17.5(6)
N9 C18 C20 C10 1.4(6)
N9 C18 C20 C25 178.2(5)
N9 C18 C57 C28 -176.9(5)
C10 O3 C22 N14 64.4(6)
C10 O3 C22 C17 -171.3(5)
C10 C20 C25 C73 174.7(5)
N11 S2 C52 C46 -81.6(5)
N11 S2 C52 C74 100.0(5)
N11 N14 C22 O3 -54.7(6)
N11 N14 C22 C17 -174.4(4)
N11 N14 C53 C31 -161.9(5)
N14 N11 C21 N9 81.9(6)
N14 N11 C21 C10 -34.7(6)
C17 C67 C70 C63 -2.8(10)
C18 N9 C21 C10 -29.0(5)
C18 N9 C21 N11 -150.7(4)
C18 N9 C72 C36 -62.4(7)
C18 C20 C25 C73 -1.3(8)
C20 C10 C21 N9 28.2(5)
C20 C10 C21 N11 149.0(4)
C20 C18 C57 C28 -1.4(7)
C20 C25 C73 C28 0.5(8)
C21 N9 C18 C20 17.8(6)
C21 N9 C18 C57 -166.5(5)
C21 N9 C72 C36 72.2(7)
C21 C10 C20 C18 -18.6(5)
C21 C10 C20 C25 164.9(6)
C21 N11 N14 C22 42.8(6)
C21 N11 N14 C53 -89.6(6)
C22 O3 C10 C20 -162.5(4)
C22 O3 C10 C21 -55.0(5)
C22 O3 C10 C34 70.6(6)
C22 N14 C53 C31 66.4(6)
C22 C17 C39 C31 5.0(8)
C22 C17 C39 C38 -175.8(5)
C22 C17 C67 C70 178.0(5)
C34 C10 C20 C18 -140.8(5)
C34 C10 C20 C25 42.7(8)
C34 C10 C21 N9 152.9(5)
C34 C10 C21 N11 -86.3(6)
C36 C40 C64 C56 -1.0(10)
C36 C41 C44 C56 0.9(10)
C38 C63 C70 C67 2.6(10)
C39 C17 C22 O3 -117.1(5)
C39 C17 C22 N14 4.6(7)
C39 C17 C67 C70 0.8(9)
C39 C31 C53 N14 -54.3(6)
C39 C38 C63 C70 -0.4(10)
C40 C36 C41 C44 -4.9(10)
C40 C36 C72 N9 96.3(7)
C41 C36 C40 C64 4.9(9)
C41 C36 C72 N9 -84.7(7)
C41 C44 C56 Cl3 -177.3(5)
C41 C44 C56 C64 3.1(10)
C44 C56 C64 C40 -3.1(10)
C46 C48 C58 C66 -1.0(9)
C46 C48 C58 C76 178.4(6)
C46 C52 C74 C66 -2.4(9)
C48 C46 C52 S2 -176.3(4)
C48 C46 C52 C74 2.1(8)
C48 C58 C66 C74 0.7(9)
C52 S2 N11 N14 -71.3(4)
C52 S2 N11 C21 140.8(4)
C52 C46 C48 C58 -0.4(8)
C53 N14 C22 O3 78.0(6)
C53 N14 C22 C17 -41.7(6)
C53 C31 C39 C17 21.8(8)
C53 C31 C39 C38 -157.3(5)
C57 C18 C20 C10 -175.0(5)
C57 C18 C20 C25 1.8(8)
C57 C28 C73 C25 -0.2(8)
C58 C66 C74 C52 1.0(10)
C63 C38 C39 C17 -1.5(8)
C63 C38 C39 C31 177.6(6)
C67 C17 C22 O3 65.6(6)
C67 C17 C22 N14 -172.6(5)
C67 C17 C39 C31 -177.8(6)
C67 C17 C39 C38 1.4(8)
C72 N9 C18 C20 156.7(5)
C72 N9 C18 C57 -27.6(8)
C72 N9 C21 C10 -169.5(5)
C72 N9 C21 N11 68.8(6)
C72 C36 C40 C64 -176.0(5)
C72 C36 C41 C44 176.0(6)
C73 C28 C57 C18 0.6(8)
C76 C58 C66 C74 -178.7(6)
